data_9004729
loop_
_publ_author_name
'Tait, K. T.'
'Sokolova, E. V.'
'Hawthorne, F. C.'
'Khomyakov, A. P.'

_publ_section_title
;
 The crystal chemistry of nepheline
 Note: sample 1
;
_journal_name_full 'The Canadian Mineralogist'
_journal_page_first 61
_journal_page_last 70
_journal_paper_doi 10.2113/gscanmin.41.1.61
_journal_volume 41
_journal_year 2003
_chemical_compound_source 'Khibina-Lovozero complex, Kola peninsula, Russia'
_chemical_formula_sum 'Al3.88 Fe0.04 K0.955 Na3 O16 Si4.08'
_chemical_name_mineral Nepheline
_space_group_IT_number 173
_symmetry_space_group_name_Hall 'P 6c'
_symmetry_space_group_name_H-M 'P 63'
_cell_angle_alpha 90
_cell_angle_beta 90
_cell_angle_gamma 120
_cell_formula_units_Z 2
_cell_length_a 9.9995
_cell_length_b 9.9995
_cell_length_c 8.384
_cell_volume 726.003
_database_code_amcsd 0005822
_exptl_crystal_density_diffrn 2.671
_cod_original_formula_sum 'K.955 Na3 Al3.88 Si4.08 Fe.04 O16'
_cod_database_code 9004729

loop_
_space_group_symop_operation_xyz
x,y,z
x-y,x,1/2+z
-y,x-y,z
-x,-y,1/2+z
-x+y,-x,z
y,-x+y,1/2+z

loop_
_atom_site_aniso_label
_atom_site_aniso_U_11
_atom_site_aniso_U_22
_atom_site_aniso_U_33
_atom_site_aniso_U_12
_atom_site_aniso_U_13
_atom_site_aniso_U_23
KA 0.01898 0.01898 0.02700 0.00949 0.00000 0.00000
NaB 0.03110 0.02380 0.01930 0.01740 -0.00130 0.00100
AlT1 0.00960 0.00960 0.01120 0.00478 0.00000 0.00000
SiT1 0.00960 0.00960 0.01120 0.00478 0.00000 0.00000
FeT1 0.00960 0.00960 0.01120 0.00478 0.00000 0.00000
SiT2 0.01010 0.01010 0.01090 0.00506 0.00000 0.00000
SiT3 0.00910 0.00960 0.01150 0.00510 -0.00010 -0.00020
AlT4 0.00770 0.00840 0.01070 0.00380 0.00010 -0.00010
SiT4 0.00770 0.00840 0.01070 0.00380 0.00010 -0.00010
FeT4 0.00770 0.00840 0.01070 0.00380 0.00010 -0.00010
O1 0.01700 0.04900 0.00910 0.01300 0.00200 0.00500
O2 0.01700 0.03840 0.01070 0.01760 -0.00070 -0.00030
O3 0.01110 0.01040 0.06180 0.00630 -0.00420 0.00300
O4 0.01400 0.01050 0.04840 0.00750 -0.00610 -0.00860
O5 0.00970 0.01740 0.01330 0.00650 0.00010 -0.00140
O6 0.02110 0.01630 0.01850 0.01380 0.00260 0.00410

loop_
_atom_site_label
_atom_site_fract_x
_atom_site_fract_y
_atom_site_fract_z
_atom_site_occupancy
_atom_site_U_iso_or_equiv
_atom_site_type_symbol
_atom_site_attached_hydrogens
KA 0.00000 0.00000 0.01170 0.95500 0.02164 K 0
NaB 0.99905 0.55466 0.51780 1.00000 0.02311 Na 0
AlT1 0.66667 0.33333 0.21210 0.97000 0.01011 Al 0
SiT1 0.66667 0.33333 0.21210 0.02000 0.01011 Si 0
FeT1 0.66667 0.33333 0.21210 0.01000 0.01011 Fe 0
SiT2 0.33333 0.66667 0.32220 1.00000 0.01037 Si 0
SiT3 0.75946 0.66605 0.33229 1.00000 0.00985 Si 0
AlT4 0.09249 0.75965 0.20566 0.97000 0.00899 Al 0
SiT4 0.09249 0.75965 0.20566 0.02000 0.00899 Si 0
FeT4 0.09249 0.75965 0.20566 0.01000 0.00899 Fe 0
O1 0.36970 0.69600 0.51030 0.33333 0.02700 O 0
O2 0.71067 0.68560 0.51130 1.00000 0.02036 O 0
O3 0.17280 0.64840 0.26100 1.00000 0.02740 O 0
O4 0.65160 0.48999 0.27660 1.00000 0.02400 O 0
O5 0.94000 0.71478 0.33460 1.00000 0.01360 O 0
O6 0.73563 0.77827 0.21100 1.00000 0.01660 O 0

loop_
_cod_changelog_entry_id
_cod_changelog_entry_author
_cod_changelog_entry_date
_cod_changelog_entry_text
1
;cod-tools version 3.8.0
Id: cif_guess_AMCSD_atom_types 9581 2023-05-17 12:35:41Z saulius
;
2023-05-23T09:16:07+03:00
;Derived atom types and hydrogen counts
from atom names that follow the AMCSD naming convention
(Wat == water, O-H == hydroxyl).
;

loop_
_cod_related_entry_id
_cod_related_entry_database
_cod_related_entry_code
1 AMCSD 0005822
